data_7102716
loop_
_publ_author_name
'Yu, Xiao-Yan'
'Jin, Guo-Xin'
'Weng, Lin-Hong'

_publ_section_title
;
 Phenylthiolate as a sigma- and pi- donor ligand: synthesis of a 3-D
 organometallic coordination polymer [K2Fe(SPh)4]n.
;
_journal_issue 13
_journal_name_full 'Chemical communications (Cambridge, England)'
_journal_page_first 1542
_journal_page_last 1543
_journal_paper_doi 10.1039/b404443f
_journal_year 2004
_chemical_formula_moiety 'C24 H20 Fe K2 S4'
_chemical_formula_sum 'C24 H20 Fe K2 S4'
_chemical_formula_weight 570.69
_chemical_name_systematic
;
?
;
_space_group_IT_number 122
_symmetry_cell_setting tetragonal
_symmetry_space_group_name_Hall 'I -4 2bw'
_symmetry_space_group_name_H-M 'I -4 2 d'
_atom_sites_solution_hydrogens geom
_atom_sites_solution_primary direct
_atom_sites_solution_secondary difmap
_audit_creation_method SHELXL-97
_cell_angle_alpha 90.00
_cell_angle_beta 90.00
_cell_angle_gamma 90.00
_cell_formula_units_Z 4
_cell_length_a 12.580(6)
_cell_length_b 12.580(6)
_cell_length_c 16.127(10)
_cell_measurement_reflns_used 320
_cell_measurement_temperature 293(2)
_cell_measurement_theta_max 26.644
_cell_measurement_theta_min 2.384
_cell_volume 2552(2)
_computing_structure_refinement 'SHELXL-97 (Sheldrick, 1997)'
_computing_structure_solution 'SHELXS-97 (Sheldrick, 1990)'
_diffrn_ambient_temperature 293(2)
_diffrn_measured_fraction_theta_full 0.996
_diffrn_measured_fraction_theta_max 0.996
_diffrn_measurement_device_type 'CCD area detector'
_diffrn_measurement_method 'omega scans'
_diffrn_radiation_monochromator graphite
_diffrn_radiation_source 'fine-focus sealed tube'
_diffrn_radiation_type MoK\a
_diffrn_radiation_wavelength 0.71073
_diffrn_reflns_av_R_equivalents 0.0392
_diffrn_reflns_av_sigmaI/netI 0.0244
_diffrn_reflns_limit_h_max 16
_diffrn_reflns_limit_h_min -16
_diffrn_reflns_limit_k_max 9
_diffrn_reflns_limit_k_min -16
_diffrn_reflns_limit_l_max 20
_diffrn_reflns_limit_l_min -20
_diffrn_reflns_number 5983
_diffrn_reflns_theta_full 27.11
_diffrn_reflns_theta_max 27.11
_diffrn_reflns_theta_min 2.05
_exptl_absorpt_coefficient_mu 1.255
_exptl_absorpt_correction_T_max 0.7444
_exptl_absorpt_correction_T_min 0.6021
_exptl_absorpt_correction_type multi-scan
_exptl_absorpt_process_details psi-scan
_exptl_crystal_colour brown-yellow
_exptl_crystal_density_diffrn 1.485
_exptl_crystal_density_method 'not measured'
_exptl_crystal_description block
_exptl_crystal_F_000 1168
_exptl_crystal_size_max 0.45
_exptl_crystal_size_mid 0.30
_exptl_crystal_size_min 0.25
_refine_diff_density_max 0.880
_refine_diff_density_min -0.308
_refine_diff_density_rms 0.079
_refine_ls_abs_structure_details 'Flack H D (1983), Acta Cryst. A39, 876-881'
_refine_ls_abs_structure_Flack -0.17(4)
_refine_ls_extinction_method none
_refine_ls_goodness_of_fit_ref 1.449
_refine_ls_hydrogen_treatment constall
_refine_ls_matrix_type full
_refine_ls_number_parameters 71
_refine_ls_number_reflns 1411
_refine_ls_number_restraints 0
_refine_ls_restrained_S_all 1.449
_refine_ls_R_factor_all 0.0493
_refine_ls_R_factor_gt 0.0445
_refine_ls_shift/su_max 0.000
_refine_ls_shift/su_mean 0.000
_refine_ls_structure_factor_coef Fsqd
_refine_ls_weighting_details 'calc w=1/[\s^2^(Fo^2^)+(0.0614P)^2^+0.2046P] where P=(Fo^2^+2Fc^2^)/3'
_refine_ls_weighting_scheme calc
_refine_ls_wR_factor_gt 0.1235
_refine_ls_wR_factor_ref 0.1264
_reflns_number_gt 1319
_reflns_number_total 1411
_reflns_threshold_expression >2sigma(I)
_cod_data_source_file b404443f.txt
_cod_data_source_block complex_1
_cod_depositor_comments
;
The following automatic conversions were performed:
'_symmetry_cell_setting' value 'Tetragonal' changed to 'tetragonal'
according to '/home/saulius/struct/CIF-dictionaries/cif_core.dic'
dictionary named 'cif_core.dic' version 2.4.1 from 2010-06-29.

Automatic conversion script
Id: cif_fix_enum 1527 2010-12-29 10:47:43Z saulius 
;
_cod_original_sg_symbol_H-M 'I-42d '
_cod_database_code 7102716

loop_
_symmetry_equiv_pos_as_xyz
'x, y, z'
'-x, -y, z'
'y, -x, -z'
'-y, x, -z'
'-x+1/2, y, -z+3/4'
'x+1/2, -y, -z+3/4'
'-y+1/2, -x, z+3/4'
'y+1/2, x, z+3/4'
'x+1/2, y+1/2, z+1/2'
'-x+1/2, -y+1/2, z+1/2'
'y+1/2, -x+1/2, -z+1/2'
'-y+1/2, x+1/2, -z+1/2'
'-x+1, y+1/2, -z+5/4'
'x+1, -y+1/2, -z+5/4'
'-y+1, -x+1/2, z+5/4'
'y+1, x+1/2, z+5/4'

loop_
_atom_site_label
_atom_site_type_symbol
_atom_site_fract_x
_atom_site_fract_y
_atom_site_fract_z
_atom_site_U_iso_or_equiv
_atom_site_adp_type
_atom_site_occupancy
_atom_site_symmetry_multiplicity
_atom_site_calc_flag
_atom_site_refinement_flags
Fe1 Fe 1.0000 0.5000 0.2500 0.0330(3) Uani 1 4 d S
S1 S 0.87491(10) 0.60236(9) 0.17856(8) 0.0574(3) Uani 1 1 d .
C1 C 0.8106(3) 0.5072(4) 0.1142(3) 0.0483(9) Uani 1 1 d .
K1 K 0.91091(13) 0.2500 0.1250 0.0608(4) Uani 1 2 d S
C2 C 0.7189(4) 0.4554(5) 0.1411(3) 0.0656(13) Uani 1 1 d .
H2A H 0.6923 0.4688 0.1939 0.079 Uiso 1 1 calc R
C3 C 0.6666(5) 0.3834(6) 0.0890(4) 0.0861(19) Uani 1 1 d .
H3A H 0.6051 0.3498 0.1072 0.103 Uiso 1 1 calc R
C4 C 0.7059(5) 0.3618(6) 0.0105(4) 0.0851(19) Uani 1 1 d .
H4A H 0.6647 0.3178 -0.0280 0.102 Uiso 1 1 calc R
C5 C 0.7965(5) 0.4112(6) -0.0159(4) 0.0786(16) Uani 1 1 d .
H5A H 0.8173 0.4054 -0.0742 0.094 Uiso 1 1 calc R
C6 C 0.8476(4) 0.4842(4) 0.0345(3) 0.0613(12) Uani 1 1 d .
H6A H 0.9045 0.5279 0.0109 0.074 Uiso 1 1 calc R

loop_
_atom_site_aniso_label
_atom_site_aniso_U_11
_atom_site_aniso_U_22
_atom_site_aniso_U_33
_atom_site_aniso_U_23
_atom_site_aniso_U_13
_atom_site_aniso_U_12
Fe1 0.0294(3) 0.0294(3) 0.0404(5) 0.000 0.000 0.000
S1 0.0540(6) 0.0430(6) 0.0754(8) 0.0058(5) -0.0149(5) -0.0013(5)
C1 0.0447(19) 0.0405(19) 0.060(2) 0.006(2) -0.0078(17) -0.0002(18)
K1 0.0646(9) 0.0536(8) 0.0642(8) 0.0028(7) 0.000 0.000
C2 0.064(3) 0.071(3) 0.062(3) -0.003(2) 0.005(2) -0.012(2)
C3 0.065(3) 0.093(5) 0.100(4) 0.004(4) -0.003(3) -0.029(3)
C4 0.085(4) 0.085(4) 0.085(4) -0.007(3) -0.027(3) -0.018(3)
C5 0.085(4) 0.094(4) 0.056(3) 0.003(3) -0.014(3) 0.002(3)
C6 0.060(3) 0.063(3) 0.061(2) 0.010(2) -0.007(2) 0.001(2)

loop_
_atom_type_symbol
_atom_type_description
_atom_type_scat_dispersion_real
_atom_type_scat_dispersion_imag
_atom_type_scat_source
C C 0.0033 0.0016 'International Tables Vol C Tables 4.2.6.8 and 6.1.1.4'
H H 0.0000 0.0000 'International Tables Vol C Tables 4.2.6.8 and 6.1.1.4'
S S 0.1246 0.1234 'International Tables Vol C Tables 4.2.6.8 and 6.1.1.4'
K K 0.2009 0.2494 'International Tables Vol C Tables 4.2.6.8 and 6.1.1.4'
Fe Fe 0.3463 0.8444 'International Tables Vol C Tables 4.2.6.8 and 6.1.1.4'

loop_
_geom_angle_atom_site_label_1
_geom_angle_atom_site_label_2
_geom_angle_atom_site_label_3
_geom_angle
_geom_angle_site_symmetry_1
_geom_angle_site_symmetry_3
S1 Fe1 S1 104.07(3) 11_565 2_765
S1 Fe1 S1 104.07(3) 11_565 .
S1 Fe1 S1 120.93(8) 2_765 .
S1 Fe1 S1 120.93(8) 11_565 12_645
S1 Fe1 S1 104.07(3) 2_765 12_645
S1 Fe1 S1 104.07(3) . 12_645
S1 Fe1 K1 162.96(3) 11_565 .
S1 Fe1 K1 59.63(4) 2_765 .
S1 Fe1 K1 89.77(4) . .
S1 Fe1 K1 63.48(5) 12_645 .
S1 Fe1 K1 63.48(5) 11_565 2_765
S1 Fe1 K1 89.77(4) 2_765 2_765
S1 Fe1 K1 59.63(4) . 2_765
S1 Fe1 K1 162.96(3) 12_645 2_765
K1 Fe1 K1 117.76(4) . 2_765
S1 Fe1 K1 59.63(4) 11_565 12_645
S1 Fe1 K1 63.48(5) 2_765 12_645
S1 Fe1 K1 162.96(3) . 12_645
S1 Fe1 K1 89.77(4) 12_645 12_645
K1 Fe1 K1 105.495(18) . 12_645
K1 Fe1 K1 105.495(18) 2_765 12_645
S1 Fe1 K1 89.77(4) 11_565 11_565
S1 Fe1 K1 162.96(3) 2_765 11_565
S1 Fe1 K1 63.48(5) . 11_565
S1 Fe1 K1 59.63(4) 12_645 11_565
K1 Fe1 K1 105.495(18) . 11_565
K1 Fe1 K1 105.495(18) 2_765 11_565
K1 Fe1 K1 117.76(4) 12_645 11_565
C1 S1 Fe1 102.88(14) . .
C1 S1 K1 125.63(15) . 2_765
Fe1 S1 K1 83.81(4) . 2_765
C1 S1 K1 106.76(15) . 11_565
Fe1 S1 K1 80.31(5) . 11_565
K1 S1 K1 127.41(4) 2_765 11_565
C2 C1 C6 117.7(4) . .
C2 C1 S1 120.6(4) . .
C6 C1 S1 121.7(3) . .
C2 C1 K1 81.4(3) . .
C6 C1 K1 74.5(3) . .
S1 C1 K1 115.61(17) . .
C5 K1 C5 129.4(2) . 14_454
C5 K1 C6 23.66(14) . .
C5 K1 C6 135.61(15) 14_454 .
C5 K1 C6 135.61(15) . 14_454
C5 K1 C6 23.66(14) 14_454 14_454
C6 K1 C6 152.75(19) . 14_454
C5 K1 S1 100.49(11) . 2_765
C5 K1 S1 119.91(11) 14_454 2_765
C6 K1 S1 79.62(9) . 2_765
C6 K1 S1 123.73(10) 14_454 2_765
C5 K1 S1 119.91(11) . 13_644
C5 K1 S1 100.49(11) 14_454 13_644
C6 K1 S1 123.73(10) . 13_644
C6 K1 S1 79.62(9) 14_454 13_644
S1 K1 S1 74.49(5) 2_765 13_644
C5 K1 C4 22.97(15) . .
C5 K1 C4 106.58(18) 14_454 .
C6 K1 C4 40.73(14) . .
C6 K1 C4 114.06(15) 14_454 .
S1 K1 C4 120.33(11) 2_765 .
S1 K1 C4 132.72(13) 13_644 .
C5 K1 C4 106.58(18) . 14_454
C5 K1 C4 22.97(15) 14_454 14_454
C6 K1 C4 114.06(15) . 14_454
C6 K1 C4 40.73(14) 14_454 14_454
S1 K1 C4 132.72(13) 2_765 14_454
S1 K1 C4 120.33(11) 13_644 14_454
C4 K1 C4 84.0(3) . 14_454
C5 K1 C1 116.03(13) . 14_454
C5 K1 C1 41.50(13) 14_454 14_454
C6 K1 C1 138.28(12) . 14_454
C6 K1 C1 23.46(11) 14_454 14_454
S1 K1 C1 141.88(8) 2_765 14_454
S1 K1 C1 77.93(7) 13_644 14_454
C4 K1 C1 97.71(14) . 14_454
C4 K1 C1 47.66(13) 14_454 14_454
C5 K1 C1 41.50(13) . .
C5 K1 C1 116.03(13) 14_454 .
C6 K1 C1 23.46(11) . .
C6 K1 C1 138.28(12) 14_454 .
S1 K1 C1 77.93(7) 2_765 .
S1 K1 C1 141.88(8) 13_644 .
C4 K1 C1 47.66(13) . .
C4 K1 C1 97.71(14) 14_454 .
C1 K1 C1 137.45(14) 14_454 .
C5 K1 S1 69.12(12) . 7_664
C5 K1 S1 108.43(12) 14_454 7_664
C6 K1 S1 89.39(9) . 7_664
C6 K1 S1 89.34(10) 14_454 7_664
S1 K1 S1 120.63(5) 2_765 7_664
S1 K1 S1 64.25(3) 13_644 7_664
C4 K1 S1 70.65(13) . 7_664
C4 K1 S1 105.14(13) 14_454 7_664
C1 K1 S1 67.33(7) 14_454 7_664
C1 K1 S1 110.56(7) . 7_664
C5 K1 S1 108.43(12) . 12_645
C5 K1 S1 69.12(12) 14_454 12_645
C6 K1 S1 89.34(10) . 12_645
C6 K1 S1 89.39(9) 14_454 12_645
S1 K1 S1 64.25(3) 2_765 12_645
S1 K1 S1 120.63(5) 13_644 12_645
C4 K1 S1 105.14(13) . 12_645
C4 K1 S1 70.65(13) 14_454 12_645
C1 K1 S1 110.56(7) 14_454 12_645
C1 K1 S1 67.33(7) . 12_645
S1 K1 S1 174.60(6) 7_664 12_645
C1 C2 C3 120.3(5) . .
C4 C3 C2 120.5(6) . .
C5 C4 C3 119.5(6) . .
C5 C4 K1 74.3(4) . .
C3 C4 K1 81.8(4) . .
C4 C5 C6 120.4(6) . .
C4 C5 K1 82.7(4) . .
C6 C5 K1 78.8(3) . .
C5 C6 C1 121.5(5) . .
C5 C6 K1 77.6(3) . .
C1 C6 K1 82.0(3) . .

loop_
_geom_bond_atom_site_label_1
_geom_bond_atom_site_label_2
_geom_bond_distance
_geom_bond_site_symmetry_2
Fe1 S1 2.3371(14) 11_565
Fe1 S1 2.3371(14) 2_765
Fe1 S1 2.3371(14) .
Fe1 S1 2.3371(14) 12_645
Fe1 K1 3.9001(15) .
Fe1 K1 3.9001(15) 2_765
Fe1 K1 3.9001(15) 12_645
Fe1 K1 3.9001(15) 11_565
S1 C1 1.779(4) .
S1 K1 3.385(2) 2_765
S1 K1 3.540(2) 11_565
C1 C2 1.394(6) .
C1 C6 1.398(7) .
C1 K1 3.477(5) .
K1 C5 3.368(6) .
K1 C5 3.368(6) 14_454
K1 C6 3.383(5) .
K1 C6 3.383(5) 14_454
K1 S1 3.385(2) 2_765
K1 S1 3.385(2) 13_644
K1 C4 3.470(7) .
K1 C4 3.470(7) 14_454
K1 C1 3.477(5) 14_454
K1 S1 3.540(2) 7_664
K1 S1 3.540(2) 12_645
C2 C3 1.399(8) .
C3 C4 1.385(10) .
C4 C5 1.365(9) .
C5 C6 1.384(8) .
